data_1534022
loop_
_publ_author_name
'Pilet, G.'
'Cordier, S.'
'Ouahab, L.'
'Golhen, S.'
'Perrin, C.'
'Perrin, A.'

_publ_section_title
;
 Syntheses and structures of two new M6 L(i)8 (N3)(a)6 cluster unit based
 compounds: Cs4 Re6 S8 (N3)6 * (H2 O) and Na2 Mo6 Br8 (N3)6 * 2(H2 O)
;
_journal_name_full 'Solid State Sciences'
_journal_page_first 1263
_journal_page_last 1270
_journal_volume 5
_journal_year 2003
_chemical_formula_sum 'Br8 H4 Mo6 N18 Na2 O2'
_chemical_name_systematic 'Na2 (Br8 (Mo (N3))6) (H2 O)2'
_space_group_IT_number 72
_symmetry_space_group_name_Hall '-I 2 2c'
_symmetry_space_group_name_H-M 'I b a m'
_cell_angle_alpha 90
_cell_angle_beta 90
_cell_angle_gamma 90
_cell_formula_units_Z 4
_cell_length_a 11.5643
_cell_length_b 14.3959
_cell_length_c 17.034
_cell_volume 2835.795
_citation_journal_id_ASTM SSSCFJ
_cod_data_source_file Pilet_SSSCFJ_2003_965.cif
_cod_data_source_block H4Br8Mo6N18Na2O2
_cod_original_formula_sum 'H4 Br8 Mo6 N18 Na2 O2'
_cod_database_code 1534022

loop_
_symmetry_equiv_pos_as_xyz
x,y,z
-x,-y,z
x,-y,-z+1/2
-x,y,-z+1/2
-x,-y,-z
x,y,-z
-x,y,z-1/2
x,-y,z-1/2
x+1/2,y+1/2,z+1/2
-x+1/2,-y+1/2,z+1/2
x+1/2,-y+1/2,-z+1
-x+1/2,y+1/2,-z+1
-x+1/2,-y+1/2,-z+1/2
x+1/2,y+1/2,-z+1/2
-x+1/2,y+1/2,z
x+1/2,-y+1/2,z

loop_
_atom_site_label
_atom_site_type_symbol
_atom_site_fract_x
_atom_site_fract_y
_atom_site_fract_z
_atom_site_occupancy
_atom_site_U_iso_or_equiv
N4 N 0.1122 0.6776 0.1648 1 0.0
N2 N 0.3776 0.391 0.0613 0.5 0.0
Na1 Na+1 0 0.1999 0.25 1 0.0
O1 O-2 0.45 0.411 0.15 0.5 0.0
Br2 Br-1 0.14203 0.44171 0.15308 1 0.0
Br3 Br-1 0.04149 0.28148 0 1 0.0
Mo2 Mo+2 0.05148 0.58157 0.07705 1 0.0
N5 N 0.2157 0.6843 0.1761 1 0.0
Br1 Br-1 0.24456 0.60377 0 1 0.0
Mo1 Mo+2 0.14364 0.44211 0 1 0.0
N1 N 0.3117 0.3776 0 1 0.0
N6 N 0.3127 0.6923 0.1873 1 0.0
N3 N 0.435 0.4 0.121 0.5 0.0
